data_7713189
loop_
_publ_author_name
'Xia, Cheng-Cai'
'Zhang, Xinyu'
'Zhang, Chengcheng'
'Li, Gang'
'Wei, Haiyan'
'Wang, Xin-Yi'

_publ_section_title
;
 Syntheses and magnetic properties of a bis-bidentate nitronyl nitroxide
 radical based on triazolopyrimidine and its metal complexes
;
_journal_name_full 'Dalton Transactions'
_journal_paper_doi 10.1039/D3DT01277H
_journal_year 2023
_chemical_formula_moiety '2(C26 H38 Co N12 O6), 4(Cl O4), 4(C H4 O)'
_chemical_formula_sum 'C56 H92 Cl4 Co2 N24 O32'
_chemical_formula_weight 1873.19
_space_group_crystal_system monoclinic
_space_group_IT_number 14
_space_group_name_Hall '-P 2ybc'
_space_group_name_H-M_alt 'P 1 21/c 1'
_atom_sites_solution_hydrogens geom
_atom_sites_solution_primary dual
_audit_creation_date 2023-02-06
_audit_creation_method
;
Olex2 1.5-alpha
(compiled 2023.01.27 svn.rdd5efbe3 for OlexSys, GUI svn.r6708)
;
_audit_update_record
;
2023-04-26 deposited with the CCDC.	2023-05-29 downloaded from the CCDC.
;
_cell_angle_alpha 90
_cell_angle_beta 106.946(2)
_cell_angle_gamma 90
_cell_formula_units_Z 2
_cell_length_a 18.7524(10)
_cell_length_b 18.2753(10)
_cell_length_c 12.4972(6)
_cell_measurement_reflns_used 9892
_cell_measurement_temperature 193
_cell_measurement_theta_max 27.50
_cell_measurement_theta_min 2.50
_cell_volume 4096.9(4)
_computing_molecular_graphics 'Olex2 1.5-alpha (Dolomanov et al., 2009)'
_computing_publication_material 'Olex2 1.5-alpha (Dolomanov et al., 2009)'
_computing_structure_refinement 'SHELXL 2018/3 (Sheldrick, 2015)'
_computing_structure_solution 'SHELXT 2018/2 (Sheldrick, 2018)'
_diffrn_ambient_temperature 193
_diffrn_measured_fraction_theta_full 0.996
_diffrn_measured_fraction_theta_max 0.992
_diffrn_measurement_device_type 'Bruker APEX-II CCD'
_diffrn_measurement_method '\f and \w scans'
_diffrn_radiation_type MoK\a
_diffrn_radiation_wavelength 0.71073
_diffrn_reflns_av_R_equivalents 0.0362
_diffrn_reflns_av_unetI/netI 0.0308
_diffrn_reflns_Laue_measured_fraction_full 0.996
_diffrn_reflns_Laue_measured_fraction_max 0.992
_diffrn_reflns_limit_h_max 24
_diffrn_reflns_limit_h_min -24
_diffrn_reflns_limit_k_max 18
_diffrn_reflns_limit_k_min -23
_diffrn_reflns_limit_l_max 16
_diffrn_reflns_limit_l_min -16
_diffrn_reflns_number 38308
_diffrn_reflns_point_group_measured_fraction_full 0.996
_diffrn_reflns_point_group_measured_fraction_max 0.992
_diffrn_reflns_theta_full 25.242
_diffrn_reflns_theta_max 27.561
_diffrn_reflns_theta_min 2.075
_diffrn_standards_number 0
_exptl_absorpt_coefficient_mu 0.632
_exptl_absorpt_correction_type none
_exptl_crystal_colour 'metallic blackish black'
_exptl_crystal_colour_lustre metallic
_exptl_crystal_colour_modifier blackish
_exptl_crystal_colour_primary black
_exptl_crystal_density_diffrn 1.518
_exptl_crystal_description block
_exptl_crystal_F_000 1948
_exptl_crystal_size_max 0.04
_exptl_crystal_size_mid 0.02
_exptl_crystal_size_min 0.02
_refine_diff_density_max 0.721
_refine_diff_density_min -0.612
_refine_diff_density_rms 0.066
_refine_ls_extinction_method none
_refine_ls_goodness_of_fit_ref 1.028
_refine_ls_hydrogen_treatment constr
_refine_ls_matrix_type full
_refine_ls_number_parameters 572
_refine_ls_number_reflns 9400
_refine_ls_number_restraints 18
_refine_ls_restrained_S_all 1.028
_refine_ls_R_factor_all 0.0542
_refine_ls_R_factor_gt 0.0434
_refine_ls_shift/su_max 0.001
_refine_ls_shift/su_mean 0.000
_refine_ls_structure_factor_coef Fsqd
_refine_ls_weighting_details 'w=1/[\s^2^(Fo^2^)+(0.0599P)^2^+3.8609P] where P=(Fo^2^+2Fc^2^)/3'
_refine_ls_weighting_scheme calc
_refine_ls_wR_factor_gt 0.1176
_refine_ls_wR_factor_ref 0.1260
_reflns_Friedel_coverage 0.000
_reflns_number_gt 7736
_reflns_number_total 9400
_reflns_threshold_expression 'I > 2\s(I)'
_cod_data_source_file d3dt01277h2.cif
_cod_data_source_block 1_CCDC6
_cod_database_code 7713189
_shelx_shelxl_version_number 2018/3
_shelx_space_group_comment
;
The symmetry employed for this shelxl refinement is uniquely defined
by the following loop, which should always be used as a source of
symmetry information in preference to the above space-group names.
They are only intended as comments.
;
_shelx_estimated_absorpt_t_max 0.987
_shelx_estimated_absorpt_t_min 0.975
_olex2_refinement_description
;
1. Fixed Uiso
 At 1.2 times of:
  All C(H) groups
 At 1.5 times of:
  All C(H,H,H) groups, All O(H) groups
2. Uiso/Uaniso restraints and constraints
O8 \\sim O01K: within 2A with sigma of 0.005 and sigma for terminal atoms of
0.01 within 2A
C14 \\sim C13: within 2A with sigma of 0.001 and sigma for terminal atoms of
0.002 within 2A
Uanis(O01K) \\sim Ueq: with sigma of 0.005 and sigma for terminal atoms of 0.01
3. Others
 Sof(O01K)=Sof(H01K)=Sof(C13)=Sof(H13a)=Sof(H13b)=Sof(H13c)=1-FVAR(1)
 Sof(O8)=Sof(H8)=Sof(C14)=Sof(H14a)=Sof(H14b)=Sof(H14c)=FVAR(1)
4.a Aromatic/amide H refined with riding coordinates:
 C12(H12), C10(H10), C26(H26), C11(H11), C24(H24), C25(H25)
4.b Idealised Me refined as rotating group:
 C16(H16a,H16b,H16c), C2(H2a,H2b,H2c), C5(H5a,H5b,H5c), C1(H1a,H1b,H1c),
 C01F(H01d,H01e,H01f), C19(H19a,H19b,H19c), C15(H15a,H15b,H15c), C18(H18a,H18b,
 H18c), C4(H4a,H4b,H4c), C01L(H01a,H01b,H01c), C01O(H01g,H01h,H01i), C13(H13a,
 H13b,H13c), C14(H14a,H14b,H14c)
4.c Idealised tetrahedral OH refined as rotating group:
 O11(H11a), O3(H3), O01K(H01K), O12(H12a), O8(H8)
;
_olex2_submission_special_instructions 'No special instructions were received'

loop_
_space_group_symop_operation_xyz
'x, y, z'
'-x, y+1/2, -z+1/2'
'-x, -y, -z'
'x, -y-1/2, z-1/2'

loop_
_atom_site_label
_atom_site_type_symbol
_atom_site_fract_x
_atom_site_fract_y
_atom_site_fract_z
_atom_site_U_iso_or_equiv
_atom_site_adp_type
_atom_site_occupancy
_atom_site_site_symmetry_order
_atom_site_calc_flag
_atom_site_refinement_flags_posn
_atom_site_refinement_flags_adp
_atom_site_refinement_flags_occupancy
_atom_site_disorder_assembly
_atom_site_disorder_group
Co1 Co 0.000000 0.500000 0.500000 0.02297(10) Uani 1 2 d S . P . .
Co2 Co 0.500000 0.500000 0.500000 0.02375(10) Uani 1 2 d S . P . .
Cl03 Cl 0.12629(3) 0.67164(3) 0.77924(5) 0.03688(14) Uani 1 1 d . . . . .
Cl04 Cl 0.62692(3) 0.86253(4) 0.43600(5) 0.04051(15) Uani 1 1 d . . . . .
O10 O 0.60838(9) 0.47796(9) 0.58574(12) 0.0295(3) Uani 1 1 d . . . . .
O1 O 0.06363(9) 0.41144(9) 0.50171(12) 0.0293(3) Uani 1 1 d . . . . .
O11 O 0.52461(10) 0.61073(9) 0.49676(13) 0.0347(4) Uani 1 1 d . . . . .
H11A H 0.540259 0.628812 0.446031 0.052 Uiso 1 1 calc R U . . .
O3 O 0.09131(10) 0.57016(10) 0.50344(14) 0.0358(4) Uani 1 1 d . . . . .
H3 H 0.112257 0.581263 0.570488 0.054 Uiso 1 1 calc R U . . .
N1 N 0.10544(10) 0.40533(10) 0.43668(14) 0.0248(4) Uani 1 1 d . . . . .
N5 N -0.02214(10) 0.49898(10) 0.32488(14) 0.0254(4) Uani 1 1 d . . . . .
N11 N 0.48075(10) 0.50542(10) 0.66092(14) 0.0263(4) Uani 1 1 d . . . . .
N12 N 0.62627(10) 0.43654(10) 0.67391(14) 0.0259(4) Uani 1 1 d . . . . .
N4 N -0.05569(10) 0.52051(10) 0.14429(13) 0.0245(4) Uani 1 1 d . . . . .
O2 O 0.15623(10) 0.42870(12) 0.19866(13) 0.0427(4) Uani 1 1 d . . . . .
O9 O 0.61337(11) 0.36974(11) 0.92216(14) 0.0447(5) Uani 1 1 d . . . . .
N9 N 0.44522(10) 0.52425(10) 0.81170(14) 0.0256(4) Uani 1 1 d . . . . .
N7 N 0.63087(11) 0.38809(11) 0.83591(15) 0.0308(4) Uani 1 1 d . . . . .
N3 N 0.01057(10) 0.48535(11) 0.16402(14) 0.0266(4) Uani 1 1 d . . . . .
N2 N 0.14806(10) 0.41067(11) 0.29164(14) 0.0289(4) Uani 1 1 d . . . . .
N8 N 0.50884(11) 0.48488(10) 0.84875(15) 0.0276(4) Uani 1 1 d . . . . .
N6 N -0.14052(11) 0.55831(12) 0.24239(15) 0.0328(4) Uani 1 1 d . . . . .
N10 N 0.36678(11) 0.57298(12) 0.64178(15) 0.0326(4) Uani 1 1 d . . . . .
O00N O 0.55279(12) 0.84043(13) 0.3758(2) 0.0604(6) Uani 1 1 d . . . . .
C7 C 0.09256(11) 0.43213(12) 0.33320(16) 0.0244(4) Uani 1 1 d . . . . .
C8 C 0.02731(12) 0.47356(12) 0.27316(16) 0.0234(4) Uani 1 1 d . . . . .
C9 C -0.07620(12) 0.52818(12) 0.24039(16) 0.0251(4) Uani 1 1 d . . . . .
C22 C 0.52755(12) 0.47540(12) 0.75561(17) 0.0253(4) Uani 1 1 d . . . . .
C23 C 0.42774(12) 0.53622(12) 0.69850(17) 0.0263(4) Uani 1 1 d . . . . .
C12 C -0.09997(13) 0.54358(13) 0.04332(17) 0.0298(5) Uani 1 1 d . . . . .
H12 H -0.085668 0.538249 -0.023204 0.036 Uiso 1 1 calc R U . . .
O7 O 0.04837(13) 0.68231(15) 0.7279(3) 0.0807(8) Uani 1 1 d . . . . .
C21 C 0.59321(12) 0.43456(12) 0.75471(16) 0.0258(4) Uani 1 1 d . . . . .
C17 C 0.68580(13) 0.37899(13) 0.69006(18) 0.0299(5) Uani 1 1 d . . . . .
O5 O 0.15770(14) 0.64469(19) 0.6968(2) 0.0905(10) Uani 1 1 d . . . . .
C6 C 0.19600(13) 0.35309(14) 0.36551(19) 0.0332(5) Uani 1 1 d . . . . .
C3 C 0.18091(12) 0.37056(13) 0.47810(18) 0.0293(5) Uani 1 1 d . . . . .
C20 C 0.70380(13) 0.36626(14) 0.81745(19) 0.0340(5) Uani 1 1 d . . . . .
C10 C -0.18371(13) 0.58051(14) 0.14406(18) 0.0341(5) Uani 1 1 d . . . . .
H10 H -0.230293 0.601972 0.141675 0.041 Uiso 1 1 calc R U . . .
O6 O 0.16316(17) 0.73630(15) 0.8244(3) 0.0848(9) Uani 1 1 d . . . . .
C26 C 0.40311(14) 0.54993(14) 0.87515(19) 0.0341(5) Uani 1 1 d . . . . .
H26 H 0.416623 0.542939 0.953852 0.041 Uiso 1 1 calc R U . . .
O014 O 0.62595(17) 0.90065(18) 0.5330(2) 0.0861(9) Uani 1 1 d . . . . .
C11 C -0.16565(13) 0.57462(14) 0.04298(18) 0.0336(5) Uani 1 1 d . . . . .
H11 H -0.199047 0.592159 -0.024755 0.040 Uiso 1 1 calc R U . . .
O016 O 0.65362(15) 0.91023(17) 0.3670(3) 0.0837(8) Uani 1 1 d . . . . .
O017 O 0.67336(15) 0.80076(15) 0.4644(3) 0.0946(10) Uani 1 1 d . . . . .
C24 C 0.32424(14) 0.59605(14) 0.7027(2) 0.0361(5) Uani 1 1 d . . . . .
H24 H 0.279521 0.621053 0.665159 0.043 Uiso 1 1 calc R U . . .
C25 C 0.34030(15) 0.58631(15) 0.8186(2) 0.0388(6) Uani 1 1 d . . . . .
H25 H 0.307487 0.605023 0.857256 0.047 Uiso 1 1 calc R U . . .
C16 C 0.64949(16) 0.31336(15) 0.6196(2) 0.0423(6) Uani 1 1 d . . . . .
H16A H 0.685711 0.273383 0.630105 0.063 Uiso 1 1 calc R U . . .
H16B H 0.632984 0.327391 0.540468 0.063 Uiso 1 1 calc R U . . .
H16C H 0.606461 0.297166 0.642865 0.063 Uiso 1 1 calc R U . . .
C2 C 0.17665(16) 0.30489(16) 0.5503(2) 0.0453(7) Uani 1 1 d . . . . .
H2A H 0.137290 0.271739 0.508396 0.068 Uiso 1 1 calc R U . . .
H2B H 0.165337 0.321392 0.618158 0.068 Uiso 1 1 calc R U . . .
H2C H 0.224554 0.279113 0.570907 0.068 Uiso 1 1 calc R U . . .
C5 C 0.27633(15) 0.36196(19) 0.3652(2) 0.0492(7) Uani 1 1 d . . . . .
H5A H 0.294145 0.410808 0.392794 0.074 Uiso 1 1 calc R U . . .
H5B H 0.279496 0.356005 0.288748 0.074 Uiso 1 1 calc R U . . .
H5C H 0.307259 0.324816 0.413717 0.074 Uiso 1 1 calc R U . . .
C1 C 0.23228(14) 0.42913(16) 0.5471(2) 0.0413(6) Uani 1 1 d . . . . .
H1A H 0.282444 0.408837 0.578266 0.062 Uiso 1 1 calc R U . . .
H1B H 0.212970 0.445115 0.608209 0.062 Uiso 1 1 calc R U . . .
H1C H 0.234394 0.471023 0.499185 0.062 Uiso 1 1 calc R U . . .
O4 O 0.13464(19) 0.61773(17) 0.8613(2) 0.0982(11) Uani 1 1 d . . . . .
C01F C 0.53307(16) 0.66303(16) 0.5849(2) 0.0439(6) Uani 1 1 d . . . . .
H01D H 0.550720 0.709523 0.562857 0.066 Uiso 1 1 calc R U . . .
H01E H 0.569353 0.644761 0.652944 0.066 Uiso 1 1 calc R U . . .
H01F H 0.484923 0.670610 0.599200 0.066 Uiso 1 1 calc R U . . .
C19 C 0.72250(18) 0.28851(16) 0.8567(2) 0.0482(7) Uani 1 1 d . . . . .
H19A H 0.680579 0.256415 0.820307 0.072 Uiso 1 1 calc R U . . .
H19B H 0.732003 0.286121 0.937996 0.072 Uiso 1 1 calc R U . . .
H19C H 0.767050 0.272551 0.837247 0.072 Uiso 1 1 calc R U . . .
C15 C 0.75012(14) 0.40721(16) 0.6515(2) 0.0414(6) Uani 1 1 d . . . . .
H15A H 0.767999 0.453545 0.689364 0.062 Uiso 1 1 calc R U . . .
H15B H 0.733336 0.415093 0.570470 0.062 Uiso 1 1 calc R U . . .
H15C H 0.790663 0.371275 0.669849 0.062 Uiso 1 1 calc R U . . .
C18 C 0.76120(16) 0.42016(18) 0.8865(2) 0.0496(7) Uani 1 1 d . . . . .
H18A H 0.810819 0.407181 0.881493 0.074 Uiso 1 1 calc R U . . .
H18B H 0.761091 0.418073 0.964861 0.074 Uiso 1 1 calc R U . . .
H18C H 0.748509 0.469809 0.857632 0.074 Uiso 1 1 calc R U . . .
C4 C 0.1640(2) 0.28046(16) 0.3155(3) 0.0542(8) Uani 1 1 d . . . . .
H4A H 0.193627 0.240453 0.358748 0.081 Uiso 1 1 calc R U . . .
H4B H 0.165252 0.277646 0.237797 0.081 Uiso 1 1 calc R U . . .
H4C H 0.112308 0.276271 0.317690 0.081 Uiso 1 1 calc R U . . .
O01K O 0.5377(3) 0.6888(2) 0.3254(3) 0.0550(13) Uani 0.634(8) 1 d . U P A 2
H01K H 0.543335 0.732420 0.347604 0.082 Uiso 0.634(8) 1 calc R U P A 2
C01L C 0.0810(2) 0.63524(18) 0.4352(3) 0.0600(8) Uani 1 1 d . . . . .
H01A H 0.070994 0.621368 0.356504 0.090 Uiso 1 1 calc R U . . .
H01B H 0.126186 0.665263 0.458115 0.090 Uiso 1 1 calc R U . . .
H01C H 0.038706 0.663290 0.444812 0.090 Uiso 1 1 calc R U . . .
O12 O 0.0030(3) 0.8258(3) 0.6352(4) 0.1510(19) Uani 1 1 d . . . . .
H12A H 0.020410 0.789300 0.675143 0.227 Uiso 1 1 calc R U . . .
C01O C 0.0304(3) 0.8270(3) 0.5410(5) 0.1040(17) Uani 1 1 d . . . . .
H01G H -0.006087 0.804115 0.477193 0.156 Uiso 1 1 calc R U . . .
H01H H 0.077479 0.799847 0.558143 0.156 Uiso 1 1 calc R U . . .
H01I H 0.038819 0.877718 0.522495 0.156 Uiso 1 1 calc R U . . .
O8 O 0.5930(6) 0.6726(4) 0.3607(6) 0.064(2) Uani 0.366(8) 1 d . U P A 1
H8 H 0.622202 0.705773 0.393566 0.096 Uiso 0.366(8) 1 calc R U P A 1
C13 C 0.5788(9) 0.6765(11) 0.2504(18) 0.056(3) Uani 0.634(8) 1 d . U P A 2
H13A H 0.544887 0.672659 0.174366 0.083 Uiso 0.634(8) 1 calc R U P A 2
H13B H 0.607040 0.630829 0.270088 0.083 Uiso 0.634(8) 1 calc R U P A 2
H13C H 0.613403 0.717227 0.254118 0.083 Uiso 0.634(8) 1 calc R U P A 2
C14 C 0.5962(19) 0.666(2) 0.255(3) 0.056(3) Uani 0.366(8) 1 d . U P A 1
H14A H 0.547809 0.679719 0.202833 0.084 Uiso 0.366(8) 1 calc R U P A 1
H14B H 0.608156 0.615712 0.240804 0.084 Uiso 0.366(8) 1 calc R U P A 1
H14C H 0.634794 0.699072 0.243716 0.084 Uiso 0.366(8) 1 calc R U P A 1

loop_
_atom_site_aniso_label
_atom_site_aniso_U_11
_atom_site_aniso_U_22
_atom_site_aniso_U_33
_atom_site_aniso_U_23
_atom_site_aniso_U_13
_atom_site_aniso_U_12
Co1 0.0264(2) 0.0297(2) 0.01424(17) 0.00057(14) 0.00812(15) 0.00427(16)
Co2 0.0262(2) 0.0290(2) 0.01638(18) 0.00082(15) 0.00673(15) 0.00543(16)
Cl03 0.0375(3) 0.0383(3) 0.0357(3) -0.0008(2) 0.0121(2) -0.0030(2)
Cl04 0.0356(3) 0.0414(3) 0.0415(3) -0.0030(3) 0.0066(2) 0.0025(2)
O10 0.0295(8) 0.0384(9) 0.0211(7) 0.0071(6) 0.0082(6) 0.0065(7)
O1 0.0342(8) 0.0374(9) 0.0210(7) 0.0058(6) 0.0157(6) 0.0086(7)
O11 0.0475(10) 0.0313(8) 0.0268(8) -0.0019(7) 0.0134(7) 0.0001(7)
O3 0.0359(9) 0.0421(9) 0.0315(8) -0.0002(7) 0.0133(7) -0.0040(7)
N1 0.0271(9) 0.0306(9) 0.0187(8) 0.0022(7) 0.0101(7) 0.0053(7)
N5 0.0297(9) 0.0326(9) 0.0149(7) 0.0014(7) 0.0079(7) 0.0055(7)
N11 0.0281(9) 0.0321(10) 0.0192(8) -0.0002(7) 0.0076(7) 0.0065(7)
N12 0.0261(9) 0.0311(9) 0.0201(8) 0.0011(7) 0.0062(7) 0.0054(7)
N4 0.0251(9) 0.0326(9) 0.0158(7) 0.0019(7) 0.0060(7) 0.0021(7)
O2 0.0392(9) 0.0718(13) 0.0220(7) 0.0106(8) 0.0167(7) 0.0126(9)
O9 0.0596(12) 0.0526(11) 0.0279(8) 0.0137(8) 0.0220(8) 0.0231(9)
N9 0.0287(9) 0.0301(9) 0.0197(8) 0.0006(7) 0.0095(7) 0.0051(7)
N7 0.0363(10) 0.0354(10) 0.0219(8) 0.0040(8) 0.0104(7) 0.0110(8)
N3 0.0255(9) 0.0361(10) 0.0191(8) 0.0018(7) 0.0079(7) 0.0042(7)
N2 0.0294(9) 0.0406(11) 0.0191(8) 0.0035(8) 0.0105(7) 0.0056(8)
N8 0.0292(9) 0.0326(10) 0.0217(8) 0.0006(7) 0.0087(7) 0.0066(7)
N6 0.0332(10) 0.0439(11) 0.0225(8) 0.0001(8) 0.0102(7) 0.0090(9)
N10 0.0326(10) 0.0418(11) 0.0243(9) 0.0028(8) 0.0095(8) 0.0105(8)
O00N 0.0395(11) 0.0565(13) 0.0761(15) -0.0027(11) 0.0024(10) -0.0051(10)
C7 0.0262(10) 0.0304(11) 0.0182(9) 0.0010(8) 0.0088(8) 0.0015(8)
C8 0.0253(10) 0.0286(10) 0.0170(9) -0.0009(8) 0.0071(7) 0.0005(8)
C9 0.0290(10) 0.0294(10) 0.0173(9) -0.0003(8) 0.0071(8) 0.0011(8)
C22 0.0284(10) 0.0280(10) 0.0202(9) -0.0015(8) 0.0082(8) 0.0021(8)
C23 0.0292(10) 0.0298(11) 0.0206(9) -0.0013(8) 0.0084(8) 0.0032(9)
C12 0.0322(11) 0.0402(12) 0.0156(9) 0.0021(8) 0.0049(8) 0.0024(9)
O7 0.0430(13) 0.0689(16) 0.125(2) 0.0154(16) 0.0169(14) 0.0094(11)
C21 0.0298(10) 0.0297(11) 0.0177(9) 0.0001(8) 0.0063(8) 0.0047(9)
C17 0.0303(11) 0.0340(12) 0.0265(10) 0.0032(9) 0.0101(9) 0.0114(9)
O5 0.0534(14) 0.140(3) 0.0877(18) -0.0709(19) 0.0351(13) -0.0347(16)
C6 0.0343(12) 0.0411(13) 0.0275(10) 0.0058(10) 0.0139(9) 0.0123(10)
C3 0.0293(11) 0.0365(12) 0.0245(10) 0.0078(9) 0.0117(8) 0.0093(9)
C20 0.0344(12) 0.0404(13) 0.0273(10) 0.0065(9) 0.0091(9) 0.0118(10)
C10 0.0301(11) 0.0440(14) 0.0272(11) 0.0011(10) 0.0071(9) 0.0087(10)
O6 0.099(2) 0.0609(16) 0.113(2) -0.0366(15) 0.0597(18) -0.0393(15)
C26 0.0394(12) 0.0432(13) 0.0242(10) 0.0020(10) 0.0161(9) 0.0112(10)
O014 0.090(2) 0.107(2) 0.0560(14) -0.0280(15) 0.0132(14) 0.0099(17)
C11 0.0337(12) 0.0437(13) 0.0198(10) 0.0036(9) 0.0021(9) 0.0053(10)
O016 0.0576(15) 0.100(2) 0.097(2) 0.0324(17) 0.0285(14) -0.0037(14)
O017 0.0661(17) 0.0613(16) 0.133(3) -0.0020(17) -0.0081(16) 0.0275(13)
C24 0.0331(12) 0.0428(13) 0.0337(12) 0.0022(10) 0.0118(10) 0.0119(10)
C25 0.0404(13) 0.0486(15) 0.0330(12) 0.0025(11) 0.0196(10) 0.0135(11)
C16 0.0467(15) 0.0417(14) 0.0383(13) -0.0083(11) 0.0122(11) 0.0098(11)
C2 0.0523(16) 0.0452(15) 0.0462(14) 0.0233(12) 0.0264(13) 0.0202(12)
C5 0.0353(13) 0.077(2) 0.0414(14) 0.0175(14) 0.0205(11) 0.0220(14)
C1 0.0352(13) 0.0569(16) 0.0287(11) -0.0002(11) 0.0044(10) 0.0011(12)
O4 0.122(3) 0.0796(19) 0.0680(17) 0.0332(15) -0.0118(16) -0.0321(18)
C01F 0.0498(15) 0.0449(15) 0.0380(13) -0.0119(11) 0.0141(12) -0.0023(12)
C19 0.0616(18) 0.0441(15) 0.0450(14) 0.0163(12) 0.0249(13) 0.0256(13)
C15 0.0338(12) 0.0510(15) 0.0427(13) 0.0093(12) 0.0162(11) 0.0111(11)
C18 0.0420(15) 0.0631(19) 0.0349(13) -0.0007(13) -0.0024(11) 0.0035(13)
C4 0.075(2) 0.0419(15) 0.0502(16) -0.0073(13) 0.0259(15) 0.0092(15)
O01K 0.084(3) 0.0415(18) 0.0443(19) 0.0021(15) 0.026(2) -0.0157(19)
C01L 0.073(2) 0.0498(18) 0.068(2) 0.0079(15) 0.0363(18) -0.0052(16)
O12 0.200(5) 0.122(3) 0.152(4) 0.065(3) 0.085(4) 0.091(3)
C01O 0.104(4) 0.096(4) 0.129(4) 0.036(3) 0.061(3) 0.030(3)
O8 0.094(6) 0.051(4) 0.055(4) -0.001(3) 0.035(4) -0.019(4)
C13 0.065(8) 0.047(6) 0.052(2) 0.012(3) 0.013(5) 0.000(5)
C14 0.065(9) 0.048(6) 0.052(3) 0.012(4) 0.012(6) 0.000(5)

loop_
_atom_type_symbol
_atom_type_description
_atom_type_scat_dispersion_real
_atom_type_scat_dispersion_imag
_atom_type_scat_source
C C 0.0033 0.0016 'International Tables Vol C Tables 4.2.6.8 and 6.1.1.4'
H H 0.0000 0.0000 'International Tables Vol C Tables 4.2.6.8 and 6.1.1.4'
Cl Cl 0.1484 0.1585 'International Tables Vol C Tables 4.2.6.8 and 6.1.1.4'
Co Co 0.3494 0.9721 'International Tables Vol C Tables 4.2.6.8 and 6.1.1.4'
N N 0.0061 0.0033 'International Tables Vol C Tables 4.2.6.8 and 6.1.1.4'
O O 0.0106 0.0060 'International Tables Vol C Tables 4.2.6.8 and 6.1.1.4'

loop_
_geom_angle_atom_site_label_1
_geom_angle_atom_site_label_2
_geom_angle_atom_site_label_3
_geom_angle
_geom_angle_site_symmetry_1
_geom_angle_site_symmetry_3
_geom_angle_publ_flag
O1 Co1 O1 180.00(8) . 3_566 ?
O1 Co1 O3 89.23(7) 3_566 . ?
O1 Co1 O3 89.23(7) . 3_566 ?
O1 Co1 O3 90.77(7) . . ?
O1 Co1 O3 90.77(7) 3_566 3_566 ?
O1 Co1 N5 93.42(6) . 3_566 ?
O1 Co1 N5 93.42(6) 3_566 . ?
O1 Co1 N5 86.58(6) . . ?
O1 Co1 N5 86.58(6) 3_566 3_566 ?
O3 Co1 O3 180.0 3_566 . ?
N5 Co1 O3 93.43(7) . 3_566 ?
N5 Co1 O3 93.43(7) 3_566 . ?
N5 Co1 O3 86.57(7) 3_566 3_566 ?
N5 Co1 O3 86.57(7) . . ?
N5 Co1 N5 180.0 3_566 . ?
O10 Co2 O10 180.0 . 3_666 ?
O10 Co2 O11 90.55(7) . . ?
O10 Co2 O11 89.45(7) 3_666 . ?
O10 Co2 O11 89.45(7) . 3_666 ?
O10 Co2 O11 90.55(7) 3_666 3_666 ?
O10 Co2 N11 93.96(6) 3_666 . ?
O10 Co2 N11 93.96(6) . 3_666 ?
O10 Co2 N11 86.04(6) 3_666 3_666 ?
O10 Co2 N11 86.04(6) . . ?
O11 Co2 O11 180.0 . 3_666 ?
O11 Co2 N11 85.86(7) 3_666 . ?
O11 Co2 N11 94.14(7) 3_666 3_666 ?
O11 Co2 N11 85.86(7) . 3_666 ?
O11 Co2 N11 94.14(7) . . ?
N11 Co2 N11 180.00(9) 3_666 . ?
O5 Cl03 O7 107.99(18) . . ?
O6 Cl03 O7 112.70(18) . . ?
O6 Cl03 O5 108.99(16) . . ?
O4 Cl03 O7 107.88(19) . . ?
O4 Cl03 O5 107.9(2) . . ?
O4 Cl03 O6 111.21(19) . . ?
O014 Cl04 O00N 109.82(17) . . ?
O014 Cl04 O016 108.4(2) . . ?
O014 Cl04 O017 110.09(19) . . ?
O016 Cl04 O00N 108.35(16) . . ?
O017 Cl04 O00N 109.93(16) . . ?
O017 Cl04 O016 110.2(2) . . ?
N12 O10 Co2 122.13(13) . . ?
N1 O1 Co1 122.17(13) . . ?
Co2 O11 H11A 121.7 . . ?
C01F O11 Co2 127.62(16) . . ?
C01F O11 H11A 109.5 . . ?
Co1 O3 H3 107.8 . . ?
C01L O3 Co1 121.03(18) . . ?
C01L O3 H3 109.5 . . ?
O1 N1 C7 127.35(18) . . ?
O1 N1 C3 120.40(16) . . ?
C7 N1 C3 112.05(17) . . ?
C8 N5 Co1 122.88(14) . . ?
C9 N5 Co1 133.53(15) . . ?
C9 N5 C8 103.03(16) . . ?
C22 N11 Co2 123.51(14) . . ?
C23 N11 Co2 133.78(14) . . ?
C23 N11 C22 102.70(17) . . ?
O10 N12 C21 126.73(18) . . ?
O10 N12 C17 121.32(17) . . ?
C21 N12 C17 111.78(17) . . ?
N3 N4 C9 111.43(16) . . ?
N3 N4 C12 126.52(18) . . ?
C12 N4 C9 121.99(19) . . ?
N8 N9 C23 111.04(17) . . ?
N8 N9 C26 126.11(18) . . ?
C26 N9 C23 122.85(19) . . ?
O9 N7 C21 126.82(19) . . ?
O9 N7 C20 122.35(18) . . ?
C21 N7 C20 110.49(18) . . ?
C8 N3 N4 101.17(16) . . ?
O2 N2 C7 126.42(19) . . ?
O2 N2 C6 122.36(18) . . ?
C7 N2 C6 110.81(17) . . ?
C22 N8 N9 101.66(17) . . ?
C10 N6 C9 114.93(19) . . ?
C24 N10 C23 114.91(19) . . ?
N1 C7 N2 108.87(18) . . ?
N1 C7 C8 125.42(18) . . ?
N2 C7 C8 125.61(18) . . ?
N5 C8 C7 121.55(17) . . ?
N3 C8 N5 116.41(18) . . ?
N3 C8 C7 121.94(18) . . ?
N5 C9 N4 107.93(18) . . ?
N6 C9 N5 129.00(19) . . ?
N6 C9 N4 123.05(18) . . ?
N11 C22 C21 122.36(18) . . ?
N8 C22 N11 116.23(19) . . ?
N8 C22 C21 121.40(19) . . ?
N11 C23 N9 108.37(18) . . ?
N10 C23 N11 129.18(19) . . ?
N10 C23 N9 122.46(19) . . ?
N4 C12 H12 121.9 . . ?
C11 C12 N4 116.20(19) . . ?
C11 C12 H12 121.9 . . ?
N12 C21 N7 109.24(18) . . ?
N12 C21 C22 125.41(19) . . ?
N7 C21 C22 125.36(19) . . ?
N12 C17 C20 100.04(17) . . ?
N12 C17 C16 106.46(18) . . ?
N12 C17 C15 110.38(19) . . ?
C16 C17 C20 113.8(2) . . ?
C15 C17 C20 115.1(2) . . ?
C15 C17 C16 110.3(2) . . ?
N2 C6 C3 100.26(17) . . ?
N2 C6 C5 109.8(2) . . ?
N2 C6 C4 105.3(2) . . ?
C5 C6 C3 115.2(2) . . ?
C4 C6 C3 113.6(2) . . ?
C4 C6 C5 111.6(2) . . ?
N1 C3 C6 100.25(16) . . ?
N1 C3 C2 109.41(19) . . ?
N1 C3 C1 105.93(19) . . ?
C2 C3 C6 115.6(2) . . ?
C2 C3 C1 110.6(2) . . ?
C1 C3 C6 113.9(2) . . ?
N7 C20 C17 100.51(17) . . ?
N7 C20 C19 109.6(2) . . ?
N7 C20 C18 105.3(2) . . ?
C19 C20 C17 115.9(2) . . ?
C19 C20 C18 111.4(2) . . ?
C18 C20 C17 113.1(2) . . ?
N6 C10 H10 117.7 . . ?
N6 C10 C11 124.7(2) . . ?
C11 C10 H10 117.7 . . ?
N9 C26 H26 122.3 . . ?
N9 C26 C25 115.5(2) . . ?
C25 C26 H26 122.3 . . ?
C12 C11 C10 119.1(2) . . ?
C12 C11 H11 120.4 . . ?
C10 C11 H11 120.4 . . ?
N10 C24 H24 117.6 . . ?
N10 C24 C25 124.8(2) . . ?
C25 C24 H24 117.6 . . ?
C26 C25 C24 119.5(2) . . ?
C26 C25 H25 120.2 . . ?
C24 C25 H25 120.2 . . ?
C17 C16 H16A 109.5 . . ?
C17 C16 H16B 109.5 . . ?
C17 C16 H16C 109.5 . . ?
H16A C16 H16B 109.5 . . ?
H16A C16 H16C 109.5 . . ?
H16B C16 H16C 109.5 . . ?
C3 C2 H2A 109.5 . . ?
C3 C2 H2B 109.5 . . ?
C3 C2 H2C 109.5 . . ?
H2A C2 H2B 109.5 . . ?
H2A C2 H2C 109.5 . . ?
H2B C2 H2C 109.5 . . ?
C6 C5 H5A 109.5 . . ?
C6 C5 H5B 109.5 . . ?
C6 C5 H5C 109.5 . . ?
H5A C5 H5B 109.5 . . ?
H5A C5 H5C 109.5 . . ?
H5B C5 H5C 109.5 . . ?
C3 C1 H1A 109.5 . . ?
C3 C1 H1B 109.5 . . ?
C3 C1 H1C 109.5 . . ?
H1A C1 H1B 109.5 . . ?
H1A C1 H1C 109.5 . . ?
H1B C1 H1C 109.5 . . ?
O11 C01F H01D 109.5 . . ?
O11 C01F H01E 109.5 . . ?
O11 C01F H01F 109.5 . . ?
H01D C01F H01E 109.5 . . ?
H01D C01F H01F 109.5 . . ?
H01E C01F H01F 109.5 . . ?
C20 C19 H19A 109.5 . . ?
C20 C19 H19B 109.5 . . ?
C20 C19 H19C 109.5 . . ?
H19A C19 H19B 109.5 . . ?
H19A C19 H19C 109.5 . . ?
H19B C19 H19C 109.5 . . ?
C17 C15 H15A 109.5 . . ?
C17 C15 H15B 109.5 . . ?
C17 C15 H15C 109.5 . . ?
H15A C15 H15B 109.5 . . ?
H15A C15 H15C 109.5 . . ?
H15B C15 H15C 109.5 . . ?
C20 C18 H18A 109.5 . . ?
C20 C18 H18B 109.5 . . ?
C20 C18 H18C 109.5 . . ?
H18A C18 H18B 109.5 . . ?
H18A C18 H18C 109.5 . . ?
H18B C18 H18C 109.5 . . ?
C6 C4 H4A 109.5 . . ?
C6 C4 H4B 109.5 . . ?
C6 C4 H4C 109.5 . . ?
H4A C4 H4B 109.5 . . ?
H4A C4 H4C 109.5 . . ?
H4B C4 H4C 109.5 . . ?
C13 O01K H01K 109.5 . . ?
O3 C01L H01A 109.5 . . ?
O3 C01L H01B 109.5 . . ?
O3 C01L H01C 109.5 . . ?
H01A C01L H01B 109.5 . . ?
H01A C01L H01C 109.5 . . ?
H01B C01L H01C 109.5 . . ?
C01O O12 H12A 109.5 . . ?
O12 C01O H01G 109.5 . . ?
O12 C01O H01H 109.5 . . ?
O12 C01O H01I 109.5 . . ?
H01G C01O H01H 109.5 . . ?
H01G C01O H01I 109.5 . . ?
H01H C01O H01I 109.5 . . ?
C14 O8 H8 109.5 . . ?
O01K C13 H13A 109.5 . . ?
O01K C13 H13B 109.5 . . ?
O01K C13 H13C 109.5 . . ?
H13A C13 H13B 109.5 . . ?
H13A C13 H13C 109.5 . . ?
H13B C13 H13C 109.5 . . ?
O8 C14 H14A 109.5 . . ?
O8 C14 H14B 109.5 . . ?
O8 C14 H14C 109.5 . . ?
H14A C14 H14B 109.5 . . ?
H14A C14 H14C 109.5 . . ?
H14B C14 H14C 109.5 . . ?

loop_
_geom_bond_atom_site_label_1
_geom_bond_atom_site_label_2
_geom_bond_distance
_geom_bond_site_symmetry_2
_geom_bond_publ_flag
Co1 O1 2.0072(15) . ?
Co1 O1 2.0072(15) 3_566 ?
Co1 O3 2.1295(17) 3_566 ?
Co1 O3 2.1295(17) . ?
Co1 N5 2.1053(16) 3_566 ?
Co1 N5 2.1054(16) . ?
Co2 O10 2.0425(15) . ?
Co2 O10 2.0426(15) 3_666 ?
Co2 O11 2.0787(17) . ?
Co2 O11 2.0787(17) 3_666 ?
Co2 N11 2.1465(17) 3_666 ?
Co2 N11 2.1465(17) . ?
Cl03 O7 1.428(2) . ?
Cl03 O5 1.416(2) . ?
Cl03 O6 1.402(2) . ?
Cl03 O4 1.398(3) . ?
Cl04 O00N 1.432(2) . ?
Cl04 O014 1.403(3) . ?
Cl04 O016 1.416(3) . ?
Cl04 O017 1.407(2) . ?
O10 N12 1.298(2) . ?
O1 N1 1.288(2) . ?
O11 H11A 0.8400 . ?
O11 C01F 1.432(3) . ?
O3 H3 0.8400 . ?
O3 C01L 1.443(4) . ?
N1 C7 1.337(3) . ?
N1 C3 1.499(3) . ?
N5 C8 1.357(3) . ?
N5 C9 1.343(3) . ?
N11 C22 1.366(3) . ?
N11 C23 1.341(3) . ?
N12 C21 1.330(3) . ?
N12 C17 1.504(3) . ?
N4 N3 1.356(3) . ?
N4 C9 1.371(3) . ?
N4 C12 1.360(3) . ?
O2 N2 1.259(2) . ?
O9 N7 1.260(2) . ?
N9 N8 1.354(3) . ?
N9 C23 1.373(3) . ?
N9 C26 1.356(3) . ?
N7 C21 1.354(3) . ?
N7 C20 1.506(3) . ?
N3 C8 1.325(3) . ?
N2 C7 1.350(3) . ?
N2 C6 1.511(3) . ?
N8 C22 1.321(3) . ?
N6 C9 1.333(3) . ?
N6 C10 1.323(3) . ?
N10 C23 1.337(3) . ?
N10 C24 1.322(3) . ?
C7 C8 1.449(3) . ?
C22 C21 1.443(3) . ?
C12 H12 0.9500 . ?
C12 C11 1.355(3) . ?
C17 C20 1.546(3) . ?
C17 C16 1.526(3) . ?
C17 C15 1.514(3) . ?
C6 C3 1.547(3) . ?
C6 C5 1.516(3) . ?
C6 C4 1.515(4) . ?
C3 C2 1.517(3) . ?
C3 C1 1.528(4) . ?
C20 C19 1.511(3) . ?
C20 C18 1.527(4) . ?
C10 H10 0.9500 . ?
C10 C11 1.404(3) . ?
C26 H26 0.9500 . ?
C26 C25 1.358(3) . ?
C11 H11 0.9500 . ?
C24 H24 0.9500 . ?
C24 C25 1.403(3) . ?
C25 H25 0.9500 . ?
C16 H16A 0.9800 . ?
C16 H16B 0.9800 . ?
C16 H16C 0.9800 . ?
C2 H2A 0.9800 . ?
C2 H2B 0.9800 . ?
C2 H2C 0.9800 . ?
C5 H5A 0.9800 . ?
C5 H5B 0.9800 . ?
C5 H5C 0.9800 . ?
C1 H1A 0.9800 . ?
C1 H1B 0.9800 . ?
C1 H1C 0.9800 . ?
C01F H01D 0.9800 . ?
C01F H01E 0.9800 . ?
C01F H01F 0.9800 . ?
C19 H19A 0.9800 . ?
C19 H19B 0.9800 . ?
C19 H19C 0.9800 . ?
C15 H15A 0.9800 . ?
C15 H15B 0.9800 . ?
C15 H15C 0.9800 . ?
C18 H18A 0.9800 . ?
C18 H18B 0.9800 . ?
C18 H18C 0.9800 . ?
C4 H4A 0.9800 . ?
C4 H4B 0.9800 . ?
C4 H4C 0.9800 . ?
O01K H01K 0.8400 . ?
O01K C13 1.40(2) . ?
C01L H01A 0.9800 . ?
C01L H01B 0.9800 . ?
C01L H01C 0.9800 . ?
O12 H12A 0.8400 . ?
O12 C01O 1.415(6) . ?
C01O H01G 0.9800 . ?
C01O H01H 0.9800 . ?
C01O H01I 0.9800 . ?
O8 H8 0.8400 . ?
O8 C14 1.35(4) . ?
C13 H13A 0.9800 . ?
C13 H13B 0.9800 . ?
C13 H13C 0.9800 . ?
C14 H14A 0.9800 . ?
C14 H14B 0.9800 . ?
C14 H14C 0.9800 . ?

loop_
_geom_torsion_atom_site_label_1
_geom_torsion_atom_site_label_2
_geom_torsion_atom_site_label_3
_geom_torsion_atom_site_label_4
_geom_torsion
_geom_torsion_site_symmetry_1
_geom_torsion_site_symmetry_2
_geom_torsion_site_symmetry_3
_geom_torsion_site_symmetry_4
_geom_torsion_publ_flag
Co1 O1 N1 C7 -32.4(3) . . . . ?
Co1 O1 N1 C3 141.89(16) . . . . ?
Co1 N5 C8 N3 -170.99(15) . . . . ?
Co1 N5 C8 C7 12.5(3) . . . . ?
Co1 N5 C9 N4 169.78(15) . . . . ?
Co1 N5 C9 N6 -11.9(4) . . . . ?
Co2 O10 N12 C21 -39.1(3) . . . . ?
Co2 O10 N12 C17 135.74(17) . . . . ?
Co2 N11 C22 N8 178.47(15) . . . . ?
Co2 N11 C22 C21 -2.5(3) . . . . ?
Co2 N11 C23 N9 -177.91(15) . . . . ?
Co2 N11 C23 N10 2.2(4) . . . . ?
O10 N12 C21 N7 -175.9(2) . . . . ?
O10 N12 C21 C22 4.2(4) . . . . ?
O10 N12 C17 C20 161.25(19) . . . . ?
O10 N12 C17 C16 -80.1(2) . . . . ?
O10 N12 C17 C15 39.6(3) . . . . ?
O1 N1 C7 N2 -177.0(2) . . . . ?
O1 N1 C7 C8 -0.5(4) . . . . ?
O1 N1 C3 C6 162.14(19) . . . . ?
O1 N1 C3 C2 40.1(3) . . . . ?
O1 N1 C3 C1 -79.1(2) . . . . ?
N1 C7 C8 N5 10.6(3) . . . . ?
N1 C7 C8 N3 -165.7(2) . . . . ?
N11 C22 C21 N12 18.0(4) . . . . ?
N11 C22 C21 N7 -161.9(2) . . . . ?
N12 C17 C20 N7 26.2(2) . . . . ?
N12 C17 C20 C19 144.2(2) . . . . ?
N12 C17 C20 C18 -85.6(2) . . . . ?
N4 N3 C8 N5 -0.8(3) . . . . ?
N4 N3 C8 C7 175.8(2) . . . . ?
N4 C12 C11 C10 -0.4(4) . . . . ?
O2 N2 C7 N1 -176.2(2) . . . . ?
O2 N2 C7 C8 7.3(4) . . . . ?
O2 N2 C6 C3 162.7(2) . . . . ?
O2 N2 C6 C5 41.0(3) . . . . ?
O2 N2 C6 C4 -79.2(3) . . . . ?
O9 N7 C21 N12 -176.0(2) . . . . ?
O9 N7 C21 C22 3.9(4) . . . . ?
O9 N7 C20 C17 162.1(2) . . . . ?
O9 N7 C20 C19 39.6(3) . . . . ?
O9 N7 C20 C18 -80.3(3) . . . . ?
N9 N8 C22 N11 -0.2(3) . . . . ?
N9 N8 C22 C21 -179.3(2) . . . . ?
N9 C26 C25 C24 -1.3(4) . . . . ?
N3 N4 C9 N5 1.2(3) . . . . ?
N3 N4 C9 N6 -177.2(2) . . . . ?
N3 N4 C12 C11 177.0(2) . . . . ?
N2 C7 C8 N5 -173.4(2) . . . . ?
N2 C7 C8 N3 10.2(3) . . . . ?
N2 C6 C3 N1 25.9(2) . . . . ?
N2 C6 C3 C2 143.4(2) . . . . ?
N2 C6 C3 C1 -86.8(2) . . . . ?
N8 N9 C23 N11 -0.9(3) . . . . ?
N8 N9 C23 N10 179.1(2) . . . . ?
N8 N9 C26 C25 -178.1(2) . . . . ?
N8 C22 C21 N12 -163.0(2) . . . . ?
N8 C22 C21 N7 17.1(4) . . . . ?
N6 C10 C11 C12 0.7(4) . . . . ?
N10 C24 C25 C26 -1.0(4) . . . . ?
C7 N1 C3 C6 -22.7(2) . . . . ?
C7 N1 C3 C2 -144.7(2) . . . . ?
C7 N1 C3 C1 96.0(2) . . . . ?
C7 N2 C6 C3 -24.2(2) . . . . ?
C7 N2 C6 C5 -145.8(2) . . . . ?
C7 N2 C6 C4 93.9(2) . . . . ?
C8 N5 C9 N4 -1.5(2) . . . . ?
C8 N5 C9 N6 176.8(2) . . . . ?
C9 N5 C8 N3 1.5(3) . . . . ?
C9 N5 C8 C7 -175.1(2) . . . . ?
C9 N4 N3 C8 -0.3(2) . . . . ?
C9 N4 C12 C11 0.0(3) . . . . ?
C9 N6 C10 C11 -0.5(4) . . . . ?
C22 N11 C23 N9 0.7(2) . . . . ?
C22 N11 C23 N10 -179.2(2) . . . . ?
C23 N11 C22 N8 -0.3(3) . . . . ?
C23 N11 C22 C21 178.8(2) . . . . ?
C23 N9 N8 C22 0.6(2) . . . . ?
C23 N9 C26 C25 2.4(4) . . . . ?
C23 N10 C24 C25 2.0(4) . . . . ?
C12 N4 N3 C8 -177.6(2) . . . . ?
C12 N4 C9 N5 178.6(2) . . . . ?
C12 N4 C9 N6 0.2(3) . . . . ?
C21 N12 C17 C20 -23.2(2) . . . . ?
C21 N12 C17 C16 95.4(2) . . . . ?
C21 N12 C17 C15 -144.9(2) . . . . ?
C21 N7 C20 C17 -24.2(2) . . . . ?
C21 N7 C20 C19 -146.7(2) . . . . ?
C21 N7 C20 C18 93.5(2) . . . . ?
C17 N12 C21 N7 8.9(3) . . . . ?
C17 N12 C21 C22 -171.0(2) . . . . ?
C6 N2 C7 N1 11.0(3) . . . . ?
C6 N2 C7 C8 -165.5(2) . . . . ?
C3 N1 C7 N2 8.3(3) . . . . ?
C3 N1 C7 C8 -175.2(2) . . . . ?
C20 N7 C21 N12 10.6(3) . . . . ?
C20 N7 C21 C22 -169.5(2) . . . . ?
C10 N6 C9 N5 -178.0(2) . . . . ?
C10 N6 C9 N4 0.0(3) . . . . ?
C26 N9 N8 C22 -178.9(2) . . . . ?
C26 N9 C23 N11 178.7(2) . . . . ?
C26 N9 C23 N10 -1.4(4) . . . . ?
C24 N10 C23 N11 179.1(2) . . . . ?
C24 N10 C23 N9 -0.8(3) . . . . ?
C16 C17 C20 N7 -86.9(2) . . . . ?
C16 C17 C20 C19 31.1(3) . . . . ?
C16 C17 C20 C18 161.3(2) . . . . ?
C5 C6 C3 N1 143.6(2) . . . . ?
C5 C6 C3 C2 -98.9(3) . . . . ?
C5 C6 C3 C1 30.9(3) . . . . ?
C15 C17 C20 N7 144.5(2) . . . . ?
C15 C17 C20 C19 -97.6(3) . . . . ?
C15 C17 C20 C18 32.7(3) . . . . ?
C4 C6 C3 N1 -86.0(2) . . . . ?
C4 C6 C3 C2 31.5(3) . . . . ?
C4 C6 C3 C1 161.3(2) . . . . ?
